data_4031190
loop_
_publ_author_name
'Panson, A.J.'
'Johnston, W.D.'

_publ_section_title
;
 A study of substituted MnTe
;
_journal_name_full 'Journal of Inorganic and Nuclear Chemistry'
_journal_page_first 705
_journal_page_last 710
_journal_volume 26
_journal_year 1964
_chemical_formula_sum 'Li0.09 Mn0.91 Te'
_chemical_name_systematic '(Li0.09 Mn0.91) Te'
_space_group_IT_number 194
_symmetry_space_group_name_Hall '-P 6c 2c'
_symmetry_space_group_name_H-M 'P 63/m m c'
_cell_angle_alpha 90
_cell_angle_beta 90
_cell_angle_gamma 120
_cell_formula_units_Z 2
_cell_length_a 4.133
_cell_length_b 4.133
_cell_length_c 6.699
_cell_volume 99.099
_citation_journal_id_ASTM JINCAO
_cod_data_source_file Panson_JINCAO_1964_980.cif
_cod_data_source_block Li0.09Mn0.91Te1
_cod_original_cell_volume 99.09948
_cod_original_formula_sum 'Li0.09 Mn0.91 Te1'
_cod_database_code 4031190

loop_
_symmetry_equiv_pos_as_xyz
x,y,z
x-y,x,z+1/2
-y,x-y,z
-x,-y,z+1/2
-x+y,-x,z
y,-x+y,z+1/2
-y,-x,-z+1/2
x-y,-y,-z
x,x-y,-z+1/2
y,x,-z
-x+y,y,-z+1/2
-x,-x+y,-z
-x,-y,-z
-x+y,-x,-z-1/2
y,-x+y,-z
x,y,-z-1/2
x-y,x,-z
-y,x-y,-z-1/2
y,x,z-1/2
-x+y,y,z
-x,-x+y,z-1/2
-y,-x,z
x-y,-y,z-1/2
x,x-y,z

loop_
_atom_site_label
_atom_site_type_symbol
_atom_site_fract_x
_atom_site_fract_y
_atom_site_fract_z
_atom_site_occupancy
_atom_site_U_iso_or_equiv
Te1 Te-2 0.3333 0.6667 0.25 1 0.0
Mn1 Mn+2 0 0 0 0.91 0.0
Li1 Li+1 0 0 0 0.09 0.0
